data_2101706
loop_
_publ_author_name
'Larsen, S.'
'Marthi, K.'

_publ_section_title
;
 Structures of the Optically Active Monofluoro-Substituted Mandelic
 Acids: Relation to Their Racemic Counterparts and Thermochemical
 Properties
;
_journal_issue 2
_journal_name_full 'Acta Crystallographica Section B'
_journal_page_first 280
_journal_page_last 292
_journal_paper_doi 10.1107/S0108768196013419
_journal_volume 53
_journal_year 1997
_chemical_formula_moiety
;
FC~6~H~5~CH(OH)COOH
;
_chemical_formula_sum 'C8 H7 F O3'
_chemical_formula_weight 170.14
_chemical_melting_point 361.8
_chemical_name_systematic
;
(R)-(-)-ortho-fluoromandelic acid
;
_space_group_IT_number 4
_symmetry_cell_setting monoclinic
_symmetry_space_group_name_Hall 'P 2yb'
_symmetry_space_group_name_H-M 'P 1 21 1'
_audit_creation_method SHELXL
_cell_angle_alpha 90.00
_cell_angle_beta 94.13(2)
_cell_angle_gamma 90.00
_cell_formula_units_Z 4
_cell_length_a 8.356(2)
_cell_length_b 10.842(2)
_cell_length_c 8.544(2)
_cell_measurement_reflns_used 20
_cell_measurement_temperature 122.0(5)
_cell_measurement_theta_max 46.31
_cell_measurement_theta_min 40.27
_cell_volume 772.0(3)
_computing_cell_refinement 'CAD-4 Software (Enraf-Nonius, 1989)'
_computing_data_collection 'CAD-4 Software (Enraf-Nonius, 1989)'
_computing_data_reduction 'DREADD (Blessing, 1987)'
_computing_molecular_graphics 'OrtepII (Johnson, 1976) '
_computing_publication_material
;
SHELXL-93 (Sheldrick, 1995) and local programs
;
_computing_structure_refinement 'SHELXL-93 (Sheldrick, 1995)'
_computing_structure_solution 'SHELXS-86 (Sheldrick, 1990)'
_diffrn_ambient_temperature 122.0(5)
_diffrn_measurement_device 'Enraf Nonius CAD4'
_diffrn_measurement_method \w-2\q
_diffrn_radiation_monochromator graphite
_diffrn_radiation_source 'fine-focus sealed tube'
_diffrn_radiation_type CuK\a
_diffrn_radiation_wavelength 1.54184
_diffrn_reflns_av_R_equivalents 0.0182
_diffrn_reflns_av_sigmaI/netI 0.0175
_diffrn_reflns_limit_h_max 6
_diffrn_reflns_limit_h_min -10
_diffrn_reflns_limit_k_max 13
_diffrn_reflns_limit_k_min -13
_diffrn_reflns_limit_l_max 10
_diffrn_reflns_limit_l_min -10
_diffrn_reflns_number 5818
_diffrn_reflns_theta_max 74.83
_diffrn_reflns_theta_min 5.19
_diffrn_standards_decay_% 4.5
_diffrn_standards_interval_time 166.7
_diffrn_standards_number 5
_exptl_absorpt_coefficient_mu 1.067
_exptl_absorpt_correction_T_max 0.919
_exptl_absorpt_correction_T_min 0.719
_exptl_absorpt_correction_type integration
_exptl_crystal_colour white
_exptl_crystal_density_diffrn 1.464
_exptl_crystal_density_method none
_exptl_crystal_description needle
_exptl_crystal_F_000 352
_exptl_crystal_size_max 0.48
_exptl_crystal_size_mid 0.15
_exptl_crystal_size_min 0.08
_refine_diff_density_max 0.261
_refine_diff_density_min -0.221
_refine_ls_abs_structure_details '0.05(10) (Flack, 1983)'
_refine_ls_abs_structure_Flack -0.05(10)
_refine_ls_extinction_method none
_refine_ls_goodness_of_fit_all 1.104
_refine_ls_goodness_of_fit_obs 1.102
_refine_ls_hydrogen_treatment refxyz
_refine_ls_matrix_type full
_refine_ls_number_parameters 259
_refine_ls_number_reflns 3181
_refine_ls_number_restraints 1
_refine_ls_restrained_S_all 1.104
_refine_ls_restrained_S_obs 1.102
_refine_ls_R_factor_all 0.0294
_refine_ls_R_factor_obs 0.0287
_refine_ls_shift/esd_max 0.001
_refine_ls_shift/esd_mean 0.000
_refine_ls_structure_factor_coef Fsqd
_refine_ls_weighting_details 'w = 1/[\s^2^(Fo^2^)+(0.0505P)^2^+0.0714P] where P=(Fo^2^+2Fc^2^)/3'
_refine_ls_weighting_scheme calc
_refine_ls_wR_factor_all 0.0759
_refine_ls_wR_factor_obs 0.0749
_reflns_number_observed 3119
_reflns_number_total 3181
_reflns_observed_criterion >2sigma(I)
_cod_data_source_file ab0363.cif
_cod_data_source_block OO
_cod_depositor_comments
;
The following automatic conversions were performed:

'_refine_ls_weighting_scheme' value 'calc w =
1/[\s^2^(Fo^2^)+(0.0505P)^2^+0.0714P] where P=(Fo^2^+2Fc^2^)/3' was
changed to 'calc'. New tag '_refine_ls_weighting_details' was
created. The value of the new tag was set to 'w =
1/[\s^2^(Fo^2^)+(0.0505P)^2^+0.0714P] where P=(Fo^2^+2Fc^2^)/3'.

Automatic conversion script
Id: cif_fix_values 3143 2015-03-26 13:38:13Z robertas 
;
_cod_original_sg_symbol_Hall 'P 2y1'
_cod_database_code 2101706

loop_
_symmetry_equiv_pos_as_xyz
'x, y, z'
'-x, y+1/2, -z'

loop_
_atom_site_aniso_label
_atom_site_aniso_U_11
_atom_site_aniso_U_22
_atom_site_aniso_U_33
_atom_site_aniso_U_12
_atom_site_aniso_U_13
_atom_site_aniso_U_23
F1A 0.0432(5) 0.0243(4) 0.0309(4) 0.0124(4) 0.0021(4) 0.0015(4)
O1A 0.0082(4) 0.0352(6) 0.0350(6) -0.0002(4) -0.0001(4) 0.0141(5)
O2A 0.0134(4) 0.0292(5) 0.0309(5) -0.0011(4) 0.0010(4) 0.0125(4)
O3A 0.0088(4) 0.0225(5) 0.0180(4) -0.0025(4) -0.0016(3) 0.0029(4)
C1A 0.0096(5) 0.0204(6) 0.0182(6) 0.0001(5) 0.0016(4) 0.0004(5)
C2A 0.0082(5) 0.0175(6) 0.0187(6) 0.0003(4) -0.0002(4) 0.0018(5)
C3A 0.0102(5) 0.0208(6) 0.0177(6) -0.0029(4) 0.0013(4) -0.0009(5)
C4A 0.0208(6) 0.0218(7) 0.0220(6) 0.0003(5) 0.0023(5) -0.0007(5)
C5A 0.0265(7) 0.0283(8) 0.0265(7) -0.0003(6) 0.0062(6) -0.0078(6)
C6A 0.0292(8) 0.0413(9) 0.0190(6) -0.0062(7) 0.0064(5) -0.0043(6)
C7A 0.0307(8) 0.0341(8) 0.0210(7) -0.0004(7) -0.0005(6) 0.0043(6)
C8A 0.0184(6) 0.0258(7) 0.0202(6) 0.0007(5) -0.0003(5) 0.0023(5)
F1B 0.0393(6) 0.0477(6) 0.0386(6) -0.0203(5) 0.0040(4) -0.0114(5)
O1B 0.0094(4) 0.0280(5) 0.0271(5) 0.0032(4) 0.0042(3) 0.0081(4)
O2B 0.0116(4) 0.0258(5) 0.0320(5) 0.0012(4) 0.0039(4) 0.0085(4)
O3B 0.0113(4) 0.0215(5) 0.0254(5) 0.0014(4) 0.0022(3) -0.0038(4)
C1B 0.0097(5) 0.0213(6) 0.0174(5) 0.0005(5) -0.0002(4) -0.0023(5)
C2B 0.0104(6) 0.0184(6) 0.0209(6) 0.0006(5) 0.0008(4) -0.0014(5)
C3B 0.0174(6) 0.0231(6) 0.0198(6) 0.0075(5) 0.0004(5) 0.0006(5)
C4B 0.0252(7) 0.0321(8) 0.0249(7) 0.0029(6) -0.0016(5) -0.0046(6)
C5B 0.0444(10) 0.0482(11) 0.0257(8) 0.0154(9) -0.0094(7) -0.0119(7)
C6B 0.0619(13) 0.0553(12) 0.0191(7) 0.0300(10) 0.0016(8) 0.0026(8)
C7B 0.0594(12) 0.0492(11) 0.0311(9) 0.0185(10) 0.0146(8) 0.0169(8)
C8B 0.0326(8) 0.0343(8) 0.0316(8) 0.0044(7) 0.0059(6) 0.0104(7)

loop_
_atom_site_label
_atom_site_fract_x
_atom_site_fract_y
_atom_site_fract_z
_atom_site_U_iso_or_equiv
_atom_site_thermal_displace_type
_atom_site_calc_flag
_atom_site_occupancy
_atom_site_type_symbol
F1A 0.34049(13) 0.66467(8) 1.18255(11) 0.0328(2) Uani d 1 F
O1A 0.75581(11) 0.50971(11) 1.07102(13) 0.0262(2) Uani d 1 O
H1A 0.833(3) 0.560(2) 1.017(3) 0.039 Uiso d 1 H
O2A 0.58359(12) 0.62106(10) 0.91438(13) 0.0245(2) Uani d 1 O
O3A 0.34445(11) 0.46666(9) 0.96276(11) 0.0166(2) Uani d 1 O
H3A 0.281(2) 0.415(2) 1.003(2) 0.025 Uiso d 1 H
C1A 0.61158(15) 0.53759(13) 1.0059(2) 0.0160(2) Uani d 1 C
C2A 0.48632(15) 0.44990(12) 1.06291(15) 0.0149(2) Uani d 1 C
H2A 0.526(2) 0.3630(18) 1.053(2) 0.018 Uiso d 1 H
C3A 0.45971(15) 0.47030(13) 1.23465(15) 0.0162(2) Uani d 1 C
C4A 0.3820(2) 0.57384(13) 1.2867(2) 0.0215(3) Uani d 1 C
C5A 0.3455(2) 0.58900(15) 1.4409(2) 0.0269(3) Uani d 1 C
H5A 0.293(3) 0.660(2) 1.473(2) 0.032 Uiso d 1 H
C6A 0.3951(2) 0.4999(2) 1.5493(2) 0.0296(3) Uani d 1 C
H6A 0.367(3) 0.504(2) 1.657(3) 0.035 Uiso d 1 H
C7A 0.4767(2) 0.3966(2) 1.5027(2) 0.0287(3) Uani d 1 C
H7A 0.512(3) 0.337(2) 1.575(3) 0.034 Uiso d 1 H
C8A 0.5079(2) 0.38147(13) 1.3461(2) 0.0215(3) Uani d 1 C
H8A 0.574(2) 0.3061(19) 1.317(2) 0.026 Uiso d 1 H
F1B -0.22623(13) 0.61539(12) 0.64763(13) 0.0418(3) Uani d 1 F
O1B 0.22070(11) 0.67465(10) 0.84435(12) 0.0214(2) Uani d 1 O
H1B 0.272(3) 0.610(2) 0.886(3) 0.032 Uiso d 1 H
O2B 0.01542(11) 0.58842(9) 0.95690(13) 0.0230(2) Uani d 1 O
O3B -0.16988(11) 0.79302(10) 0.89393(12) 0.0193(2) Uani d 1 O
H3B -0.226(3) 0.736(2) 0.869(3) 0.029 Uiso d 1 H
C1B 0.07107(15) 0.67121(13) 0.88111(14) 0.0162(2) Uani d 1 C
C2B -0.02499(14) 0.78253(13) 0.81850(15) 0.0166(3) Uani d 1 C
H2B 0.041(2) 0.8549(19) 0.852(2) 0.020 Uiso d 1 H
C3B -0.0462(2) 0.78004(13) 0.6408(2) 0.0201(3) Uani d 1 C
C4B -0.1466(2) 0.6960(2) 0.5621(2) 0.0276(3) Uani d 1 C
C5B -0.1689(2) 0.6905(2) 0.4001(2) 0.0400(4) Uani d 1 C
H5B -0.243(3) 0.627(3) 0.359(3) 0.048 Uiso d 1 H
C6B -0.0857(3) 0.7717(2) 0.3132(2) 0.0455(5) Uani d 1 C
H6B -0.108(3) 0.766(3) 0.196(3) 0.055 Uiso d 1 H
C7B 0.0179(3) 0.8571(2) 0.3874(2) 0.0460(5) Uani d 1 C
H7B 0.077(3) 0.926(3) 0.325(3) 0.055 Uiso d 1 H
C8B 0.0369(2) 0.8614(2) 0.5502(2) 0.0327(4) Uani d 1 C
H8B 0.123(3) 0.916(2) 0.607(3) 0.039 Uiso d 1 H

loop_
_atom_type_symbol
_atom_type_description
_atom_type_scat_dispersion_real
_atom_type_scat_dispersion_imag
_atom_type_scat_source
C C 0.0181 0.0091 'International Tables Vol C Tables 4.2.6.8 and 6.1.1.4'
H H 0.0000 0.0000 'International Tables Vol C Tables 4.2.6.8 and 6.1.1.4'
F F 0.0727 0.0534 'International Tables Vol C Tables 4.2.6.8 and 6.1.1.4'
O O 0.0492 0.0322 'International Tables Vol C Tables 4.2.6.8 and 6.1.1.4'

loop_
_geom_angle_atom_site_label_1
_geom_angle_atom_site_label_2
_geom_angle_atom_site_label_3
_geom_angle
_geom_angle_publ_flag
C1A O1A H1A 106.4(14) no
C2A O3A H3A 100.7(13) no
O2A C1A O1A 124.79(12) yes
O2A C1A C2A 124.79(12) yes
O1A C1A C2A 110.42(11) yes
O3A C2A C3A 112.92(10) yes
O3A C2A C1A 106.88(10) yes
C3A C2A C1A 111.81(11) yes
O3A C2A H2A 109.5(10) no
C3A C2A H2A 107.0(10) no
C1A C2A H2A 108.7(11) no
C4A C3A C8A 117.36(12) yes
C4A C3A C2A 122.23(12) yes
C8A C3A C2A 120.36(12) yes
F1A C4A C5A 118.37(13) yes
F1A C4A C3A 118.79(12) yes
C5A C4A C3A 122.84(14) yes
C6A C5A C4A 118.61(14) yes
C6A C5A H5A 120.3(12) no
C4A C5A H5A 121.0(12) no
C5A C6A C7A 120.27(14) yes
C5A C6A H6A 121.6(14) no
C7A C6A H6A 118.0(14) no
C6A C7A C8A 120.10(15) yes
C6A C7A H7A 120.9(13) no
C8A C7A H7A 119.0(13) no
C7A C8A C3A 120.76(14) yes
C7A C8A H8A 117.9(11) no
C3A C8A H8A 121.2(11) no
C1B O1B H1B 108.7(14) no
C2B O3B H3B 108.7(15) no
O2B C1B O1B 123.72(12) yes
O2B C1B C2B 123.92(12) yes
O1B C1B C2B 112.36(11) yes
O3B C2B C3B 114.52(11) yes
O3B C2B C1B 110.46(11) yes
C3B C2B C1B 110.96(11) yes
O3B C2B H2B 106.2(11) no
C3B C2B H2B 109.1(11) no
C1B C2B H2B 105.0(11) no
C4B C3B C8B 117.25(14) yes
C4B C3B C2B 121.50(13) yes
C8B C3B C2B 121.24(14) yes
F1B C4B C3B 118.13(13) yes
F1B C4B C5B 118.6(2) yes
C3B C4B C5B 123.3(2) yes
C6B C5B C4B 118.4(2) yes
C6B C5B H5B 126.4(15) no
C4B C5B H5B 115.1(15) no
C5B C6B C7B 120.3(2) yes
C5B C6B H6B 115.8(16) no
C7B C6B H6B 123.9(16) no
C6B C7B C8B 120.1(2) yes
C6B C7B H7B 122.6(15) no
C8B C7B H7B 117.1(15) no
C7B C8B C3B 120.7(2) yes
C7B C8B H8B 121.0(14) no
C3B C8B H8B 117.8(13) no

loop_
_geom_bond_atom_site_label_1
_geom_bond_atom_site_label_2
_geom_bond_distance
_geom_bond_publ_flag
F1A C4A 1.355(2) yes
O1A C1A 1.326(2) yes
O1A H1A 0.98(2) no
O2A C1A 1.208(2) yes
O3A C2A 1.4228(15) yes
O3A H3A 0.87(2) no
C1A C2A 1.520(2) yes
C2A C3A 1.516(2) yes
C2A H2A 1.00(2) no
C3A C4A 1.386(2) yes
C3A C8A 1.393(2) yes
C4A C5A 1.384(2) yes
C5A C6A 1.381(2) yes
C5A H5A 0.94(2) no
C6A C7A 1.384(3) yes
C6A H6A 0.97(2) no
C7A C8A 1.391(2) yes
C7A H7A 0.93(2) no
C8A H8A 1.03(2) no
F1B C4B 1.346(2) yes
O1B C1B 1.311(2) yes
O1B H1B 0.89(2) no
O2B C1B 1.218(2) yes
O3B C2B 1.416(2) yes
O3B H3B 0.80(2) no
C1B C2B 1.525(2) yes
C2B C3B 1.516(2) yes
C2B H2B 0.99(2) no
C3B C4B 1.380(2) yes
C3B C8B 1.391(2) yes
C4B C5B 1.385(2) yes
C5B C6B 1.373(3) yes
C5B H5B 0.98(3) no
C6B C7B 1.389(4) yes
C6B H6B 1.01(3) no
C7B C8B 1.390(3) yes
C7B H7B 1.06(3) no
C8B H8B 1.03(2) no

loop_
_geom_torsion_atom_site_label_1
_geom_torsion_atom_site_label_2
_geom_torsion_atom_site_label_3
_geom_torsion_atom_site_label_4
_geom_torsion
_geom_torsion_publ_flag
O2A C1A C2A O3A 13.3(2) yes
C1A C2A C3A C4A 71.2(2) yes
C1A C2A C3A C8A -111.38(13) no
O2B C1B C2B O3B 15.5(2) yes
C1B C2B C3B C4B 71.5(2) yes
C1B C2B C3B C8B -107.5(2) no

loop_
_cod_related_entry_id
_cod_related_entry_database
_cod_related_entry_code
1 ChemSpider 5379299
